data_2023202
loop_
_publ_author_name
'Tonga Lembe, Jordan'
'Mphahlele, Precious Mokgadi'
'Kamdem Kengne, Michael Hermann'
'Jiyane, Pangaman'
'Djuidje Fotsing, Marthe Carine'
'Ardene, Charmaine'
'Mmutlane, Edwin Mpho'
'Ndinteh, Derek Tantoh'

_publ_section_title
;
 Crystal structure of Staudtienic acid, a diterpenoid from Staudtia
 kamerunensis Warb. (Myristicaceae)
;
_journal_coeditor_code DJ2072
_journal_issue 8
_journal_name_full 'Acta Crystallographica Section E Crystallographic Communications'
_journal_paper_doi 10.1107/S2056989024005000
_journal_volume 80
_journal_year 2024
_chemical_absolute_configuration unk
_chemical_formula_iupac 'C20 H26 O2'
_chemical_formula_moiety 'C20 H26 O2'
_chemical_formula_sum 'C20 H26 O2'
_chemical_formula_weight 298.41
_chemical_name_common
;
Staudtienic acid
;
_chemical_name_systematic
'(1<i>S</i>,4a<i>S</i>,10a<i>R</i>)-1,4a-Dimethyl-7-(prop-2-en-1-yl)-1,2,3,4,4a,9,10,10a-octahydrophenanthrene-1-carboxylic acid'
_space_group_crystal_system orthorhombic
_space_group_IT_number 18
_space_group_name_Hall 'P 2 2ab'
_space_group_name_H-M_alt 'P 21 21 2'
_atom_sites_solution_hydrogens mixed
_atom_sites_solution_primary direct
_audit_creation_method
;
Olex2 1.5
(compiled 2023.03.06 svn.rbb2c1857 for OlexSys, GUI svn.r6748)
;
_cell_angle_alpha 90
_cell_angle_beta 90
_cell_angle_gamma 90
_cell_formula_units_Z 8
_cell_length_a 18.396(3)
_cell_length_b 20.248(4)
_cell_length_c 8.9338(16)
_cell_measurement_reflns_used 2900
_cell_measurement_temperature 99.98
_cell_measurement_theta_max 21.428
_cell_measurement_theta_min 2.296
_cell_volume 3327.7(10)
_computing_cell_refinement
;
SAINT v8.34A (Bruker, 2014)
;
_computing_data_collection
;
APEX2 v2014.11-0 (Bruker, 2014)
;
_computing_data_reduction
;
SAINT v8.34A (Bruker, 2014)
;
_computing_molecular_graphics
;
Olex2 1.5 (Dolomanov <i>et al.</i>,  2009)
;
_computing_publication_material
;
Olex2 1.5 (Dolomanov <i>et al.</i>,  2009)
;
_computing_structure_refinement
;
<i>SHELXL2019/2</i> (Sheldrick, 2015b)
;
_computing_structure_solution
;
<i>SHELXT</i> (Sheldrick, 2015a)
;
_diffrn_ambient_temperature 99.98
_diffrn_measured_fraction_theta_full 0.999
_diffrn_measured_fraction_theta_max 0.996
_diffrn_measurement_device_type 'Bruker APEXII CCD'
_diffrn_measurement_method '\f and \w scans'
_diffrn_radiation_type MoK\a
_diffrn_radiation_wavelength 0.71073
_diffrn_reflns_av_R_equivalents 0.0867
_diffrn_reflns_av_unetI/netI 0.0834
_diffrn_reflns_limit_h_max 24
_diffrn_reflns_limit_h_min -24
_diffrn_reflns_limit_k_max 27
_diffrn_reflns_limit_k_min -26
_diffrn_reflns_limit_l_max 11
_diffrn_reflns_limit_l_min -11
_diffrn_reflns_number 30395
_diffrn_reflns_theta_full 25.000
_diffrn_reflns_theta_max 28.319
_diffrn_reflns_theta_min 2.280
_diffrn_source_current 50.0
_diffrn_source_power 1.5
_diffrn_source_voltage 30.0
_diffrn_standards_number 0
_exptl_absorpt_coefficient_mu 0.075
_exptl_absorpt_correction_T_max 0.7457
_exptl_absorpt_correction_T_min 0.6695
_exptl_absorpt_correction_type multi-scan
_exptl_absorpt_process_details
;
(SADABS; Krause <i>et al.</i>,  2015)
;
_exptl_crystal_colour colourless
_exptl_crystal_density_diffrn 1.191
_exptl_crystal_description rod
_exptl_crystal_F_000 1296
_exptl_crystal_size_max 0.752
_exptl_crystal_size_mid 0.16
_exptl_crystal_size_min 0.06
_refine_diff_density_max 0.354
_refine_diff_density_min -0.248
_refine_ls_abs_structure_details
;
Flack <i>x</i> determined using 1758 quotients
[(<i>I</i>^+^)-(<i>I</i>^-^)]/[(<i>I</i>^+^)+(<i>I</i>^-^)]
(Parsons <i>et al.</i>,  2013)
;
_refine_ls_abs_structure_Flack -1.0(9)
_refine_ls_extinction_method none
_refine_ls_goodness_of_fit_ref 1.017
_refine_ls_hydrogen_treatment mixed
_refine_ls_matrix_type full
_refine_ls_number_parameters 420
_refine_ls_number_reflns 8260
_refine_ls_number_restraints 20
_refine_ls_restrained_S_all 1.019
_refine_ls_R_factor_all 0.1048
_refine_ls_R_factor_gt 0.0552
_refine_ls_shift/su_max 0.000
_refine_ls_shift/su_mean 0.000
_refine_ls_structure_factor_coef Fsqd
_refine_ls_weighting_details 'w=1/[\s^2^(Fo^2^)+(0.0570P)^2^+0.2719P] where P=(Fo^2^+2Fc^2^)/3'
_refine_ls_weighting_scheme calc
_refine_ls_wR_factor_gt 0.1137
_refine_ls_wR_factor_ref 0.1338
_reflns_number_gt 5374
_reflns_number_total 8260
_reflns_threshold_expression 'I > 2\s(I)'
_cod_data_source_file dj2072.cif
_cod_data_source_block I
_cod_original_cell_volume 3327.8(10)
_cod_database_code 2023202
_shelx_space_group_comment
;
The symmetry employed for this shelxl refinement is uniquely defined
by the following loop, which should always be used as a source of
symmetry information in preference to the above space-group names.
They are only intended as comments.
;
_shelx_estimated_absorpt_t_min 0.946
_shelx_estimated_absorpt_t_max 0.996

loop_
_space_group_symop_operation_xyz
'x, y, z'
'-x, -y, z'
'-x+1/2, y+1/2, -z'
'x+1/2, -y+1/2, -z'

loop_
_atom_site_type_symbol
_atom_site_label
_atom_site_fract_x
_atom_site_fract_y
_atom_site_fract_z
_atom_site_U_iso_or_equiv
_atom_site_adp_type
_atom_site_calc_flag
_atom_site_occupancy
_atom_site_disorder_assembly
_atom_site_disorder_group
O O1 0.56424(13) 0.46675(12) 0.7674(3) 0.0332(6) Uani d 1 . .
H H1 0.5190(18) 0.480(4) 0.774(9) 0.050 Uiso d 0.5 . .
O O2 0.55451(13) 0.45701(11) 0.5195(3) 0.0284(6) Uani d 1 . .
H H2 0.521(4) 0.485(3) 0.540(8) 0.043 Uiso d 0.5 . .
C C1 0.58554(18) 0.44326(15) 0.6431(4) 0.0242(7) Uani d 1 . .
C C2 0.65409(18) 0.40062(15) 0.6393(4) 0.0248(7) Uani d 1 . .
C C3 0.71745(19) 0.44981(18) 0.6655(4) 0.0340(9) Uani d 1 . .
H H3A 0.718685 0.482103 0.583872 0.051 Uiso calc 1 . .
H H3B 0.763564 0.425609 0.668450 0.051 Uiso calc 1 . .
H H3C 0.710142 0.472805 0.760888 0.051 Uiso calc 1 . .
C C4 0.66498(19) 0.36895(17) 0.4844(4) 0.0297(8) Uani d 1 . .
H H4A 0.658364 0.403283 0.406667 0.036 Uiso calc 1 . .
H H4B 0.715551 0.352570 0.476945 0.036 Uiso calc 1 . .
C C5 0.6134(2) 0.31232(17) 0.4524(4) 0.0318(8) Uani d 1 . .
H H5A 0.626279 0.292022 0.355183 0.038 Uiso calc 1 . .
H H5B 0.563210 0.329632 0.444528 0.038 Uiso calc 1 . .
C C6 0.6161(2) 0.25967(17) 0.5745(4) 0.0317(8) Uani d 1 . .
H H6A 0.664588 0.238388 0.573209 0.038 Uiso calc 1 . .
H H6B 0.579441 0.225281 0.552315 0.038 Uiso calc 1 . .
C C7 0.60174(18) 0.28782(16) 0.7327(4) 0.0266(8) Uani d 1 . .
C C8 0.65639(18) 0.34497(15) 0.7594(4) 0.0248(7) Uani d 1 . .
H H8 0.705269 0.324129 0.746452 0.030 Uiso calc 1 . .
C C9 0.52197(18) 0.31055(17) 0.7437(4) 0.0301(8) Uani d 1 . .
H H9A 0.513496 0.330801 0.841793 0.045 Uiso calc 1 . .
H H9B 0.489747 0.272387 0.731479 0.045 Uiso calc 1 . .
H H9C 0.511930 0.342923 0.664809 0.045 Uiso calc 1 . .
C C10 0.6548(2) 0.36695(17) 0.9240(4) 0.0309(8) Uani d 1 . .
H H10C 0.684534 0.407317 0.936953 0.037 Uiso calc 1 . .
H H10D 0.604316 0.377093 0.954461 0.037 Uiso calc 1 . .
C C11 0.6850(2) 0.31163(19) 1.0201(4) 0.0371(9) Uani d 1 . .
H H11C 0.737941 0.307626 1.001996 0.045 Uiso calc 1 . .
H H11D 0.677905 0.322860 1.126967 0.045 Uiso calc 1 . .
C C12 0.6492(2) 0.24637(18) 0.9880(4) 0.0341(9) Uani d 1 . .
C C13 0.61215(19) 0.23419(17) 0.8535(5) 0.0324(8) Uani d 1 . .
C C14 0.5810(2) 0.17213(18) 0.8346(5) 0.0416(10) Uani d 1 . .
H H14 0.555181 0.162760 0.745003 0.050 Uiso calc 1 . .
C C15 0.5869(2) 0.12301(19) 0.9450(6) 0.0479(11) Uani d 1 . .
H H15 0.565106 0.081078 0.928701 0.057 Uiso calc 1 . .
C C16 0.6239(2) 0.1348(2) 1.0767(5) 0.0474(11) Uani d 1 . .
C C17 0.6539(2) 0.19641(19) 1.0967(4) 0.0429(10) Uani d 1 . .
H H17 0.678779 0.205523 1.187577 0.051 Uiso calc 1 . .
C C18 0.6342(3) 0.0809(2) 1.1954(5) 0.0614(14) Uani d 1 . .
H H18E 0.642602 0.038240 1.143999 0.074 Uiso calc 1 . .
H H18F 0.678417 0.091157 1.254243 0.074 Uiso calc 1 . .
C C19 0.5741(3) 0.0733(2) 1.2969(6) 0.0616(14) Uani d 1 . .
H H19 0.527301 0.069147 1.252872 0.074 Uiso calc 1 . .
C C20 0.5768(3) 0.0716(3) 1.4410(6) 0.0705(15) Uani d 1 . .
H H20E 0.622148 0.075599 1.490870 0.085 Uiso calc 1 . .
H H20F 0.533331 0.066420 1.497293 0.085 Uiso calc 1 . .
O O1A 0.40394(13) 0.50455(12) 0.1249(3) 0.0295(6) Uani d 1 . .
H H1A 0.4424(15) 0.5296(17) 0.119(4) 0.044 Uiso d 1 . .
O O2A 0.47966(12) 0.42012(12) 0.0856(3) 0.0310(6) Uani d 1 . .
C C1A 0.41645(18) 0.44294(16) 0.1014(3) 0.0239(7) Uani d 1 . .
C C2A 0.35119(18) 0.39732(16) 0.0836(4) 0.0240(7) Uani d 1 . .
C C3A 0.34903(19) 0.38042(17) -0.0849(4) 0.0289(8) Uani d 1 . .
H H3AA 0.339858 0.420707 -0.142653 0.043 Uiso calc 1 . .
H H3AB 0.310110 0.348443 -0.103780 0.043 Uiso calc 1 . .
H H3AC 0.395753 0.361376 -0.115109 0.043 Uiso calc 1 . .
C C4A 0.27859(17) 0.43218(17) 0.1205(4) 0.0248(7) Uani d 1 . .
H H4AA 0.278072 0.475876 0.070739 0.030 Uiso calc 1 . .
H H4AB 0.238208 0.405831 0.078033 0.030 Uiso calc 1 . .
C C5A 0.26492(18) 0.44198(17) 0.2872(4) 0.0268(8) Uani d 1 . .
H H5AA 0.215456 0.460090 0.302038 0.032 Uiso calc 1 . .
H H5AB 0.300194 0.474431 0.327153 0.032 Uiso calc 1 . .
C C6A 0.27216(17) 0.37731(16) 0.3734(4) 0.0258(7) Uani d 1 . .
H H6AA 0.233167 0.346746 0.341191 0.031 Uiso calc 1 . .
H H6AB 0.265497 0.386121 0.481498 0.031 Uiso calc 1 . .
C C7A 0.34653(17) 0.34383(15) 0.3490(4) 0.0218(7) Uani d 1 . .
C C8A 0.35657(17) 0.33317(16) 0.1781(3) 0.0223(7) Uani d 1 . .
H H8A 0.313473 0.306353 0.147075 0.027 Uiso calc 1 . .
C C9A 0.40633(18) 0.38853(17) 0.4169(4) 0.0275(8) Uani d 1 . .
H H9AA 0.454279 0.371722 0.388055 0.041 Uiso calc 1 . .
H H9AB 0.402091 0.388446 0.526269 0.041 Uiso calc 1 . .
H H9AC 0.400462 0.433702 0.379449 0.041 Uiso calc 1 . .
C C10A 0.42229(18) 0.28852(16) 0.1463(4) 0.0278(7) Uani d 1 . .
H H10A 0.431446 0.286469 0.037178 0.033 Uiso calc 1 . .
H H10B 0.466155 0.306707 0.195500 0.033 Uiso calc 1 . .
C C11A 0.4064(2) 0.21939(17) 0.2065(4) 0.0331(9) Uani d 1 . .
H H11A 0.368715 0.198306 0.143358 0.040 Uiso calc 1 . .
H H11B 0.451019 0.192244 0.199876 0.040 Uiso calc 1 . .
C C12A 0.38058(18) 0.22087(17) 0.3665(4) 0.0270(8) Uani d 1 . .
C C13A 0.35080(18) 0.27748(15) 0.4319(4) 0.0239(7) Uani d 1 . .
C C14A 0.32951(18) 0.27379(16) 0.5820(4) 0.0276(8) Uani d 1 . .
H H14A 0.309260 0.311797 0.628374 0.033 Uiso calc 1 . .
C C15A 0.33707(19) 0.21632(17) 0.6654(4) 0.0310(8) Uani d 1 . .
H H15A 0.322021 0.215635 0.767102 0.037 Uiso calc 1 . .
C C16A 0.36640(19) 0.15989(17) 0.6013(4) 0.0312(8) Uani d 1 . .
C C17A 0.38702(19) 0.16302(17) 0.4524(4) 0.0314(8) Uani d 1 . .
H H17A 0.406303 0.124501 0.406476 0.038 Uiso calc 1 . .
C C18A 0.3772(3) 0.0960(2) 0.6893(5) 0.0479(11) Uani d 1 . .
H H18A 0.365848 0.058535 0.622049 0.057 Uiso calc 0.669(11) A 1
H H18B 0.429247 0.092575 0.716117 0.057 Uiso calc 0.669(11) A 1
H H18C 0.332193 0.069420 0.680638 0.057 Uiso calc 0.331(11) A 2
H H18D 0.416742 0.070588 0.641157 0.057 Uiso calc 0.331(11) A 2
C C19A 0.3349(3) 0.0880(2) 0.8249(6) 0.0337(17) Uani d 0.669(11) A 1
H H19A 0.283597 0.088146 0.813523 0.040 Uiso calc 0.669(11) A 1
C C19B 0.3942(7) 0.1029(7) 0.8450(8) 0.061(5) Uani d 0.331(11) A 2
H H19B 0.437014 0.127386 0.866117 0.073 Uiso calc 0.331(11) A 2
C C20A 0.3597(3) 0.0805(2) 0.9620(5) 0.0525(12) Uani d 1 . .
H H20A 0.410601 0.080027 0.979977 0.063 Uiso calc 0.669(11) A 1
H H20B 0.326695 0.075693 1.043019 0.063 Uiso calc 0.669(11) A 1
H H20C 0.316391 0.055587 0.949704 0.063 Uiso calc 0.331(11) A 2
H H20D 0.377897 0.089238 1.059547 0.063 Uiso calc 0.331(11) A 2

loop_
_atom_site_aniso_label
_atom_site_aniso_U_11
_atom_site_aniso_U_22
_atom_site_aniso_U_33
_atom_site_aniso_U_12
_atom_site_aniso_U_13
_atom_site_aniso_U_23
O1 0.0327(14) 0.0355(14) 0.0313(14) 0.0117(11) 0.0014(12) -0.0021(12)
O2 0.0278(14) 0.0245(12) 0.0328(14) 0.0044(10) -0.0060(11) 0.0023(11)
C1 0.0232(17) 0.0220(16) 0.0274(18) -0.0009(13) 0.0030(16) 0.0034(15)
C2 0.0224(16) 0.0251(16) 0.0270(17) 0.0038(14) 0.0012(16) 0.0028(15)
C3 0.0244(18) 0.036(2) 0.042(2) -0.0023(15) -0.0028(17) 0.0071(18)
C4 0.0251(19) 0.0339(19) 0.0299(19) 0.0088(15) 0.0068(16) 0.0064(16)
C5 0.035(2) 0.0336(19) 0.0266(19) 0.0103(16) 0.0044(17) -0.0039(16)
C6 0.033(2) 0.0258(17) 0.037(2) 0.0051(14) 0.0025(17) -0.0009(16)
C7 0.0235(18) 0.0260(17) 0.0303(19) 0.0057(14) 0.0051(15) 0.0031(16)
C8 0.0211(17) 0.0275(17) 0.0259(17) 0.0090(14) 0.0009(15) 0.0008(15)
C9 0.0252(18) 0.0271(17) 0.038(2) 0.0021(14) 0.0028(17) 0.0026(16)
C10 0.032(2) 0.0334(19) 0.0271(18) 0.0059(16) 0.0001(17) 0.0010(16)
C11 0.041(2) 0.044(2) 0.026(2) 0.0107(17) 0.0043(17) 0.0041(18)
C12 0.037(2) 0.0344(19) 0.031(2) 0.0142(17) 0.0090(19) 0.0086(16)
C13 0.0243(18) 0.0304(18) 0.043(2) 0.0086(15) 0.0133(18) 0.0082(17)
C14 0.033(2) 0.034(2) 0.058(3) 0.0050(16) 0.012(2) 0.009(2)
C15 0.041(2) 0.0275(19) 0.075(3) 0.0024(17) 0.020(2) 0.013(2)
C16 0.056(3) 0.043(2) 0.044(2) 0.019(2) 0.023(2) 0.014(2)
C17 0.052(3) 0.042(2) 0.034(2) 0.020(2) 0.014(2) 0.0077(19)
C18 0.080(4) 0.047(3) 0.057(3) 0.019(2) 0.024(3) 0.017(2)
C19 0.054(3) 0.068(3) 0.062(3) 0.005(2) 0.009(3) 0.028(3)
C20 0.069(4) 0.088(4) 0.055(3) 0.003(3) 0.012(3) 0.021(3)
O1A 0.0276(13) 0.0253(12) 0.0356(14) -0.0042(10) 0.0028(12) 0.0012(11)
O2A 0.0210(12) 0.0325(13) 0.0393(14) -0.0003(10) 0.0038(11) -0.0017(12)
C1A 0.0219(17) 0.0304(18) 0.0195(17) 0.0009(13) 0.0002(14) 0.0004(14)
C2A 0.0223(17) 0.0266(16) 0.0232(17) -0.0010(14) 0.0006(15) -0.0009(14)
C3A 0.0275(18) 0.0347(18) 0.0246(17) -0.0007(15) 0.0009(16) -0.0009(16)
C4A 0.0200(16) 0.0257(16) 0.0287(19) 0.0009(13) -0.0021(15) 0.0001(15)
C5A 0.0207(17) 0.0304(19) 0.0291(18) 0.0040(13) 0.0034(15) -0.0014(16)
C6A 0.0234(17) 0.0266(17) 0.0276(18) 0.0010(13) 0.0030(15) -0.0030(16)
C7A 0.0205(16) 0.0224(15) 0.0224(16) -0.0020(13) -0.0015(15) -0.0015(14)
C8A 0.0191(16) 0.0245(16) 0.0232(17) -0.0024(13) -0.0003(14) -0.0018(14)
C9A 0.0273(18) 0.0280(17) 0.0273(18) -0.0046(14) -0.0036(15) 0.0008(15)
C10A 0.0260(18) 0.0303(18) 0.0272(17) 0.0050(14) 0.0028(16) -0.0027(16)
C11A 0.037(2) 0.0276(18) 0.035(2) 0.0073(15) 0.0019(17) 0.0008(16)
C12A 0.0220(17) 0.0272(17) 0.0319(19) -0.0016(13) 0.0004(16) 0.0004(16)
C13A 0.0183(16) 0.0262(16) 0.0271(17) -0.0031(13) -0.0042(15) -0.0011(14)
C14A 0.0266(19) 0.0256(17) 0.0307(19) -0.0042(14) 0.0007(15) -0.0047(15)
C15A 0.031(2) 0.0330(19) 0.0287(19) -0.0090(15) 0.0031(16) 0.0031(16)
C16A 0.031(2) 0.0272(18) 0.035(2) -0.0047(14) 0.0006(16) 0.0051(16)
C17A 0.0265(18) 0.0242(17) 0.044(2) -0.0008(14) 0.0003(17) 0.0014(17)
C18A 0.063(3) 0.032(2) 0.048(2) 0.0002(19) 0.010(2) 0.0080(19)
C19A 0.039(4) 0.022(3) 0.040(3) -0.005(2) 0.007(3) 0.000(2)
C19B 0.055(9) 0.066(9) 0.063(6) -0.024(7) -0.015(6) 0.026(6)
C20A 0.073(3) 0.041(2) 0.044(2) -0.007(2) -0.005(2) 0.003(2)

loop_
_atom_type_symbol
_atom_type_description
_atom_type_scat_dispersion_real
_atom_type_scat_dispersion_imag
_atom_type_scat_source
C C 0.0033 0.0016 'International Tables Vol C Tables 4.2.6.8 and 6.1.1.4'
H H 0.0000 0.0000 'International Tables Vol C Tables 4.2.6.8 and 6.1.1.4'
O O 0.0106 0.0060 'International Tables Vol C Tables 4.2.6.8 and 6.1.1.4'

loop_
_exptl_crystal_face_index_h
_exptl_crystal_face_index_k
_exptl_crystal_face_index_l
_exptl_crystal_face_perp_dist
0.00 1.00 1.00 0.3320
-1.00 2.00 1.00 0.2520
-1.00 1.00 0.00 0.0410
1.00 -1.00 0.00 0.0300
1.00 2.00 0.00 0.0790
-1.00 -2.00 0.00 0.0570
1.00 2.00 -1.00 0.1230
-1.00 -2.00 1.00 0.2670
2.00 2.00 1.00 0.2560
-2.00 -2.00 -1.00 0.1180
-1.00 -1.00 2.00 0.3550
-1.00 0.00 1.00 0.3390
1.00 -2.00 -2.00 0.1180
2.00 -1.00 0.00 0.0300
2.00 1.00 0.00 0.0730
-2.00 1.00 0.00 0.0230

loop_
_geom_angle_atom_site_label_1
_geom_angle_atom_site_label_2
_geom_angle_atom_site_label_3
_geom_angle_site_symmetry_1
_geom_angle_site_symmetry_3
_geom_angle
_geom_angle_publ_flag
C1 O1 H1 . . 118(5) ?
C1 O2 H2 . . 106(5) ?
O1 C1 O2 . . 122.5(3) ?
O1 C1 C2 . . 119.0(3) ?
O2 C1 C2 . . 118.3(3) ?
C1 C2 C3 . . 104.7(3) ?
C1 C2 C4 . . 111.3(3) ?
C1 C2 C8 . . 114.6(3) ?
C3 C2 C8 . . 109.9(3) ?
C4 C2 C3 . . 107.8(3) ?
C4 C2 C8 . . 108.4(3) ?
C2 C3 H3A . . 109.5 ?
C2 C3 H3B . . 109.5 ?
C2 C3 H3C . . 109.5 ?
H3A C3 H3B . . 109.5 ?
H3A C3 H3C . . 109.5 ?
H3B C3 H3C . . 109.5 ?
C2 C4 H4A . . 108.8 ?
C2 C4 H4B . . 108.8 ?
H4A C4 H4B . . 107.7 ?
C5 C4 C2 . . 113.8(3) ?
C5 C4 H4A . . 108.8 ?
C5 C4 H4B . . 108.8 ?
C4 C5 H5A . . 109.2 ?
C4 C5 H5B . . 109.2 ?
C4 C5 C6 . . 111.9(3) ?
H5A C5 H5B . . 107.9 ?
C6 C5 H5A . . 109.2 ?
C6 C5 H5B . . 109.2 ?
C5 C6 H6A . . 109.0 ?
C5 C6 H6B . . 109.0 ?
C5 C6 C7 . . 112.9(3) ?
H6A C6 H6B . . 107.8 ?
C7 C6 H6A . . 109.0 ?
C7 C6 H6B . . 109.0 ?
C6 C7 C8 . . 107.7(3) ?
C9 C7 C6 . . 109.4(3) ?
C9 C7 C8 . . 112.6(3) ?
C9 C7 C13 . . 106.5(3) ?
C13 C7 C6 . . 111.0(3) ?
C13 C7 C8 . . 109.7(3) ?
C2 C8 H8 . . 104.5 ?
C7 C8 C2 . . 114.6(3) ?
C7 C8 H8 . . 104.5 ?
C10 C8 C2 . . 116.7(3) ?
C10 C8 C7 . . 110.6(3) ?
C10 C8 H8 . . 104.5 ?
C7 C9 H9A . . 109.5 ?
C7 C9 H9B . . 109.5 ?
C7 C9 H9C . . 109.5 ?
H9A C9 H9B . . 109.5 ?
H9A C9 H9C . . 109.5 ?
H9B C9 H9C . . 109.5 ?
C8 C10 H10C . . 109.9 ?
C8 C10 H10D . . 109.9 ?
H10C C10 H10D . . 108.3 ?
C11 C10 C8 . . 108.7(3) ?
C11 C10 H10C . . 109.9 ?
C11 C10 H10D . . 109.9 ?
C10 C11 H11C . . 109.1 ?
C10 C11 H11D . . 109.1 ?
H11C C11 H11D . . 107.9 ?
C12 C11 C10 . . 112.3(3) ?
C12 C11 H11C . . 109.1 ?
C12 C11 H11D . . 109.1 ?
C13 C12 C11 . . 122.0(3) ?
C13 C12 C17 . . 119.7(4) ?
C17 C12 C11 . . 118.3(4) ?
C12 C13 C7 . . 122.4(3) ?
C14 C13 C7 . . 120.0(4) ?
C14 C13 C12 . . 117.5(3) ?
C13 C14 H14 . . 119.2 ?
C13 C14 C15 . . 121.5(4) ?
C15 C14 H14 . . 119.2 ?
C14 C15 H15 . . 119.5 ?
C16 C15 C14 . . 120.9(4) ?
C16 C15 H15 . . 119.5 ?
C15 C16 C18 . . 121.8(4) ?
C17 C16 C15 . . 117.8(4) ?
C17 C16 C18 . . 120.4(4) ?
C12 C17 H17 . . 118.7 ?
C16 C17 C12 . . 122.5(4) ?
C16 C17 H17 . . 118.7 ?
C16 C18 H18E . . 108.6 ?
C16 C18 H18F . . 108.6 ?
H18E C18 H18F . . 107.6 ?
C19 C18 C16 . . 114.6(4) ?
C19 C18 H18E . . 108.6 ?
C19 C18 H18F . . 108.6 ?
C18 C19 H19 . . 116.5 ?
C20 C19 C18 . . 127.1(6) ?
C20 C19 H19 . . 116.5 ?
C19 C20 H20E . . 120.0 ?
C19 C20 H20F . . 120.0 ?
H20E C20 H20F . . 120.0 ?
C1A O1A H1A . . 114(3) ?
O1A C1A C2A . . 117.7(3) ?
O2A C1A O1A . . 122.7(3) ?
O2A C1A C2A . . 119.6(3) ?
C1A C2A C3A . . 104.9(3) ?
C1A C2A C4A . . 112.4(3) ?
C1A C2A C8A . . 113.6(3) ?
C3A C2A C4A . . 106.7(3) ?
C3A C2A C8A . . 110.3(3) ?
C4A C2A C8A . . 108.7(3) ?
C2A C3A H3AA . . 109.5 ?
C2A C3A H3AB . . 109.5 ?
C2A C3A H3AC . . 109.5 ?
H3AA C3A H3AB . . 109.5 ?
H3AA C3A H3AC . . 109.5 ?
H3AB C3A H3AC . . 109.5 ?
C2A C4A H4AA . . 108.7 ?
C2A C4A H4AB . . 108.7 ?
H4AA C4A H4AB . . 107.6 ?
C5A C4A C2A . . 114.2(3) ?
C5A C4A H4AA . . 108.7 ?
C5A C4A H4AB . . 108.7 ?
C4A C5A H5AA . . 109.3 ?
C4A C5A H5AB . . 109.3 ?
C4A C5A C6A . . 111.5(3) ?
H5AA C5A H5AB . . 108.0 ?
C6A C5A H5AA . . 109.3 ?
C6A C5A H5AB . . 109.3 ?
C5A C6A H6AA . . 109.1 ?
C5A C6A H6AB . . 109.1 ?
C5A C6A C7A . . 112.6(3) ?
H6AA C6A H6AB . . 107.8 ?
C7A C6A H6AA . . 109.1 ?
C7A C6A H6AB . . 109.1 ?
C6A C7A C8A . . 107.8(3) ?
C6A C7A C9A . . 108.5(3) ?
C9A C7A C8A . . 112.5(3) ?
C13A C7A C6A . . 111.2(3) ?
C13A C7A C8A . . 110.3(3) ?
C13A C7A C9A . . 106.6(3) ?
C2A C8A C7A . . 114.2(3) ?
C2A C8A H8A . . 104.7 ?
C7A C8A H8A . . 104.7 ?
C10A C8A C2A . . 116.2(3) ?
C10A C8A C7A . . 110.9(3) ?
C10A C8A H8A . . 104.7 ?
C7A C9A H9AA . . 109.5 ?
C7A C9A H9AB . . 109.5 ?
C7A C9A H9AC . . 109.5 ?
H9AA C9A H9AB . . 109.5 ?
H9AA C9A H9AC . . 109.5 ?
H9AB C9A H9AC . . 109.5 ?
C8A C10A H10A . . 109.9 ?
C8A C10A H10B . . 109.9 ?
H10A C10A H10B . . 108.3 ?
C11A C10A C8A . . 108.9(3) ?
C11A C10A H10A . . 109.9 ?
C11A C10A H10B . . 109.9 ?
C10A C11A H11A . . 109.2 ?
C10A C11A H11B . . 109.2 ?
H11A C11A H11B . . 107.9 ?
C12A C11A C10A . . 112.1(3) ?
C12A C11A H11A . . 109.2 ?
C12A C11A H11B . . 109.2 ?
C13A C12A C11A . . 122.4(3) ?
C13A C12A C17A . . 119.2(3) ?
C17A C12A C11A . . 118.4(3) ?
C12A C13A C7A . . 122.4(3) ?
C12A C13A C14A . . 117.8(3) ?
C14A C13A C7A . . 119.6(3) ?
C13A C14A H14A . . 119.0 ?
C15A C14A C13A . . 122.1(3) ?
C15A C14A H14A . . 119.0 ?
C14A C15A H15A . . 119.7 ?
C16A C15A C14A . . 120.5(3) ?
C16A C15A H15A . . 119.7 ?
C15A C16A C18A . . 122.4(3) ?
C17A C16A C15A . . 117.7(3) ?
C17A C16A C18A . . 119.9(3) ?
C12A C17A H17A . . 118.7 ?
C16A C17A C12A . . 122.7(3) ?
C16A C17A H17A . . 118.7 ?
C16A C18A H18A . . 108.0 ?
C16A C18A H18B . . 108.0 ?
C16A C18A H18C . . 108.2 ?
C16A C18A H18D . . 108.2 ?
H18A C18A H18B . . 107.3 ?
H18C C18A H18D . . 107.3 ?
C19A C18A C16A . . 117.1(4) ?
C19A C18A H18A . . 108.0 ?
C19A C18A H18B . . 108.0 ?
C19B C18A C16A . . 116.5(7) ?
C19B C18A H18C . . 108.2 ?
C19B C18A H18D . . 108.2 ?
C18A C19A H19A . . 116.4 ?
C20A C19A C18A . . 127.3(5) ?
C20A C19A H19A . . 116.4 ?
C18A C19B H19B . . 115.2 ?
C20A C19B C18A . . 129.7(7) ?
C20A C19B H19B . . 115.2 ?
C19A C20A H20A . . 120.0 ?
C19A C20A H20B . . 120.0 ?
C19B C20A H20C . . 120.0 ?
C19B C20A H20D . . 120.0 ?
H20A C20A H20B . . 120.0 ?
H20C C20A H20D . . 120.0 ?

loop_
_geom_bond_atom_site_label_1
_geom_bond_atom_site_label_2
_geom_bond_site_symmetry_2
_geom_bond_distance
_geom_bond_publ_flag
O1 H1 . 0.87(2) ?
O1 C1 . 1.270(4) ?
O2 H2 . 0.87(2) ?
O2 C1 . 1.274(4) ?
C1 C2 . 1.529(4) ?
C2 C3 . 1.551(5) ?
C2 C4 . 1.538(5) ?
C2 C8 . 1.557(5) ?
C3 H3A . 0.9800 ?
C3 H3B . 0.9800 ?
C3 H3C . 0.9800 ?
C4 H4A . 0.9900 ?
C4 H4B . 0.9900 ?
C4 C5 . 1.516(5) ?
C5 H5A . 0.9900 ?
C5 H5B . 0.9900 ?
C5 C6 . 1.526(5) ?
C6 H6A . 0.9900 ?
C6 H6B . 0.9900 ?
C6 C7 . 1.547(5) ?
C7 C8 . 1.551(5) ?
C7 C9 . 1.541(5) ?
C7 C13 . 1.543(5) ?
C8 H8 . 1.0000 ?
C8 C10 . 1.536(5) ?
C9 H9A . 0.9800 ?
C9 H9B . 0.9800 ?
C9 H9C . 0.9800 ?
C10 H10C . 0.9900 ?
C10 H10D . 0.9900 ?
C10 C11 . 1.517(5) ?
C11 H11C . 0.9900 ?
C11 H11D . 0.9900 ?
C11 C12 . 1.504(6) ?
C12 C13 . 1.403(6) ?
C12 C17 . 1.405(5) ?
C13 C14 . 1.391(5) ?
C14 H14 . 0.9500 ?
C14 C15 . 1.405(6) ?
C15 H15 . 0.9500 ?
C15 C16 . 1.380(6) ?
C16 C17 . 1.376(6) ?
C16 C18 . 1.534(6) ?
C17 H17 . 0.9500 ?
C18 H18E . 0.9900 ?
C18 H18F . 0.9900 ?
C18 C19 . 1.439(7) ?
C19 H19 . 0.9500 ?
C19 C20 . 1.289(7) ?
C20 H20E . 0.9500 ?
C20 H20F . 0.9500 ?
O1A H1A . 0.872(19) ?
O1A C1A . 1.286(4) ?
O2A C1A . 1.259(4) ?
C1A C2A . 1.523(5) ?
C2A C3A . 1.544(5) ?
C2A C4A . 1.546(4) ?
C2A C8A . 1.552(4) ?
C3A H3AA . 0.9800 ?
C3A H3AB . 0.9800 ?
C3A H3AC . 0.9800 ?
C4A H4AA . 0.9900 ?
C4A H4AB . 0.9900 ?
C4A C5A . 1.524(5) ?
C5A H5AA . 0.9900 ?
C5A H5AB . 0.9900 ?
C5A C6A . 1.525(5) ?
C6A H6AA . 0.9900 ?
C6A H6AB . 0.9900 ?
C6A C7A . 1.542(4) ?
C7A C8A . 1.553(4) ?
C7A C9A . 1.548(4) ?
C7A C13A . 1.536(4) ?
C8A H8A . 1.0000 ?
C8A C10A . 1.536(4) ?
C9A H9AA . 0.9800 ?
C9A H9AB . 0.9800 ?
C9A H9AC . 0.9800 ?
C10A H10A . 0.9900 ?
C10A H10B . 0.9900 ?
C10A C11A . 1.528(5) ?
C11A H11A . 0.9900 ?
C11A H11B . 0.9900 ?
C11A C12A . 1.507(5) ?
C12A C13A . 1.398(5) ?
C12A C17A . 1.405(5) ?
C13A C14A . 1.400(5) ?
C14A H14A . 0.9500 ?
C14A C15A . 1.389(5) ?
C15A H15A . 0.9500 ?
C15A C16A . 1.387(5) ?
C16A C17A . 1.385(5) ?
C16A C18A . 1.527(5) ?
C17A H17A . 0.9500 ?
C18A H18A . 0.9900 ?
C18A H18B . 0.9900 ?
C18A H18C . 0.9900 ?
C18A H18D . 0.9900 ?
C18A C19A . 1.448(6) ?
C18A C19B . 1.432(8) ?
C19A H19A . 0.9500 ?
C19A C20A . 1.316(6) ?
C19B H19B . 0.9500 ?
C19B C20A . 1.304(8) ?
C20A H20A . 0.9500 ?
C20A H20B . 0.9500 ?
C20A H20C . 0.9500 ?
C20A H20D . 0.9500 ?

loop_
_geom_hbond_atom_site_label_D
_geom_hbond_atom_site_label_H
_geom_hbond_atom_site_label_A
_geom_hbond_site_symmetry_A
_geom_hbond_distance_DH
_geom_hbond_distance_HA
_geom_hbond_distance_DA
_geom_hbond_angle_DHA
_geom_hbond_publ_flag
O1 H1 O1 2_665 0.87(2) 1.88(3) 2.720(5) 161(8) yes
O2 H2 O2 2_665 0.87(2) 1.82(3) 2.656(5) 162(7) yes
O1A H1A O2A 2_665 0.872(19) 1.78(2) 2.652(3) 174(4) yes
C10A H10B O2A . 0.99 2.51 2.917(4) 104 yes
C10 H10D O1 . 0.99 2.58 2.969(4) 104 yes
C4 H4B Cg3 4_556 0.99 3.00 3.978(4) 170 yes
C4A H4AB Cg6 4_456 0.99 2.90 3.863(4) 165 yes

loop_
_geom_torsion_atom_site_label_1
_geom_torsion_atom_site_label_2
_geom_torsion_atom_site_label_3
_geom_torsion_atom_site_label_4
_geom_torsion_site_symmetry_1
_geom_torsion_site_symmetry_2
_geom_torsion_site_symmetry_3
_geom_torsion_site_symmetry_4
_geom_torsion
_geom_torsion_publ_flag
O1 C1 C2 C3 . . . . -71.8(4) ?
O1 C1 C2 C4 . . . . 172.0(3) ?
O1 C1 C2 C8 . . . . 48.6(4) ?
O2 C1 C2 C3 . . . . 104.1(3) ?
O2 C1 C2 C4 . . . . -12.1(4) ?
O2 C1 C2 C8 . . . . -135.5(3) ?
C1 C2 C4 C5 . . . . -74.3(3) ?
C1 C2 C8 C7 . . . . 70.0(4) ?
C1 C2 C8 C10 . . . . -61.5(4) ?
C2 C4 C5 C6 . . . . -54.1(4) ?
C2 C8 C10 C11 . . . . -159.1(3) ?
C3 C2 C4 C5 . . . . 171.5(3) ?
C3 C2 C8 C7 . . . . -172.5(3) ?
C3 C2 C8 C10 . . . . 56.0(4) ?
C4 C2 C8 C7 . . . . -54.9(3) ?
C4 C2 C8 C10 . . . . 173.6(3) ?
C4 C5 C6 C7 . . . . 55.1(4) ?
C5 C6 C7 C8 . . . . -54.6(4) ?
C5 C6 C7 C9 . . . . 68.1(4) ?
C5 C6 C7 C13 . . . . -174.7(3) ?
C6 C7 C8 C2 . . . . 55.9(3) ?
C6 C7 C8 C10 . . . . -169.7(3) ?
C6 C7 C13 C12 . . . . 136.5(4) ?
C6 C7 C13 C14 . . . . -46.9(4) ?
C7 C8 C10 C11 . . . . 67.5(4) ?
C7 C13 C14 C15 . . . . -177.4(3) ?
C8 C2 C4 C5 . . . . 52.6(4) ?
C8 C7 C13 C12 . . . . 17.6(4) ?
C8 C7 C13 C14 . . . . -165.9(3) ?
C8 C10 C11 C12 . . . . -51.0(4) ?
C9 C7 C8 C2 . . . . -64.7(4) ?
C9 C7 C8 C10 . . . . 69.7(4) ?
C9 C7 C13 C12 . . . . -104.5(4) ?
C9 C7 C13 C14 . . . . 72.0(4) ?
C10 C11 C12 C13 . . . . 20.5(5) ?
C10 C11 C12 C17 . . . . -160.0(3) ?
C11 C12 C13 C7 . . . . -3.5(5) ?
C11 C12 C13 C14 . . . . 179.9(3) ?
C11 C12 C17 C16 . . . . -179.0(4) ?
C12 C13 C14 C15 . . . . -0.7(5) ?
C13 C7 C8 C2 . . . . 176.8(3) ?
C13 C7 C8 C10 . . . . -48.7(3) ?
C13 C12 C17 C16 . . . . 0.6(6) ?
C13 C14 C15 C16 . . . . 0.1(6) ?
C14 C15 C16 C17 . . . . 0.8(6) ?
C14 C15 C16 C18 . . . . -176.9(4) ?
C15 C16 C17 C12 . . . . -1.1(6) ?
C15 C16 C18 C19 . . . . -84.1(6) ?
C16 C18 C19 C20 . . . . -129.7(6) ?
C17 C12 C13 C7 . . . . 177.0(3) ?
C17 C12 C13 C14 . . . . 0.3(5) ?
C17 C16 C18 C19 . . . . 98.3(6) ?
C18 C16 C17 C12 . . . . 176.6(4) ?
O1A C1A C2A C3A . . . . 107.0(3) ?
O1A C1A C2A C4A . . . . -8.5(4) ?
O1A C1A C2A C8A . . . . -132.5(3) ?
O2A C1A C2A C3A . . . . -69.5(4) ?
O2A C1A C2A C4A . . . . 175.0(3) ?
O2A C1A C2A C8A . . . . 50.9(4) ?
C1A C2A C4A C5A . . . . -75.7(4) ?
C1A C2A C8A C7A . . . . 72.0(4) ?
C1A C2A C8A C10A . . . . -59.2(4) ?
C2A C4A C5A C6A . . . . -53.0(4) ?
C2A C8A C10A C11A . . . . -161.1(3) ?
C3A C2A C4A C5A . . . . 169.8(3) ?
C3A C2A C8A C7A . . . . -170.6(3) ?
C3A C2A C8A C10A . . . . 58.2(4) ?
C4A C2A C8A C7A . . . . -54.0(4) ?
C4A C2A C8A C10A . . . . 174.8(3) ?
C4A C5A C6A C7A . . . . 55.8(4) ?
C5A C6A C7A C8A . . . . -56.6(3) ?
C5A C6A C7A C9A . . . . 65.4(3) ?
C5A C6A C7A C13A . . . . -177.6(3) ?
C6A C7A C8A C2A . . . . 57.0(3) ?
C6A C7A C8A C10A . . . . -169.3(2) ?
C6A C7A C13A C12A . . . . 136.7(3) ?
C6A C7A C13A C14A . . . . -48.3(4) ?
C7A C8A C10A C11A . . . . 66.2(4) ?
C7A C13A C14A C15A . . . . -175.3(3) ?
C8A C2A C4A C5A . . . . 51.0(4) ?
C8A C7A C13A C12A . . . . 17.2(4) ?
C8A C7A C13A C14A . . . . -167.8(3) ?
C8A C10A C11A C12A . . . . -50.6(4) ?
C9A C7A C8A C2A . . . . -62.6(4) ?
C9A C7A C8A C10A . . . . 71.1(3) ?
C9A C7A C13A C12A . . . . -105.1(3) ?
C9A C7A C13A C14A . . . . 69.8(4) ?
C10A C11A C12A C13A . . . . 21.0(5) ?
C10A C11A C12A C17A . . . . -159.0(3) ?
C11A C12A C13A C7A . . . . -4.0(5) ?
C11A C12A C13A C14A . . . . -179.1(3) ?
C11A C12A C17A C16A . . . . 178.5(3) ?
C12A C13A C14A C15A . . . . -0.1(5) ?
C13A C7A C8A C2A . . . . 178.5(3) ?
C13A C7A C8A C10A . . . . -47.7(3) ?
C13A C12A C17A C16A . . . . -1.4(5) ?
C13A C14A C15A C16A . . . . 0.0(5) ?
C14A C15A C16A C17A . . . . -0.5(5) ?
C14A C15A C16A C18A . . . . 178.8(4) ?
C15A C16A C17A C12A . . . . 1.2(5) ?
C15A C16A C18A C19A . . . . 20.0(6) ?
C15A C16A C18A C19B . . . . -32.9(7) ?
C16A C18A C19A C20A . . . . -119.2(5) ?
C16A C18A C19B C20A . . . . 121.4(13) ?
C17A C12A C13A C7A . . . . 175.9(3) ?
C17A C12A C13A C14A . . . . 0.8(5) ?
C17A C16A C18A C19A . . . . -160.7(4) ?
C17A C16A C18A C19B . . . . 146.4(6) ?
C18A C16A C17A C12A . . . . -178.1(3) ?
